data_1522022
loop_
_publ_author_name
'Kitazawa, H.'
'Schank, C.'
'Geibel, C.'
'Thies, S.'
'Seidel, B.'
'Steglich, F.'

_publ_section_title
;
 A new antiferromagnetic heavy Fermion compound: Ce Pd2 Al3
;
_journal_name_full 'Journal of the Physical Society of Japan'
_journal_page_first 1461
_journal_page_last 1464
_journal_volume 61
_journal_year 1992
_chemical_formula_sum 'Al3 La Pd2'
_space_group_IT_number 191
_symmetry_space_group_name_Hall '-P 6 2'
_symmetry_space_group_name_H-M 'P 6/m m m'
_cell_angle_alpha 90
_cell_angle_beta 90
_cell_angle_gamma 120
_cell_formula_units_Z 1
_cell_length_a 5.50816
_cell_length_b 5.50816
_cell_length_c 4.22668
_cell_volume 111.056
_citation_journal_id_ASTM JUPSAU
_cod_data_source_file Kitazawa_JUPSAU_1992_1605.cif
_cod_data_source_block Al3La1Pd2
_cod_original_cell_volume 111.0563
_cod_original_formula_sum 'Al3 La1 Pd2'
_cod_database_code 1522022

loop_
_symmetry_equiv_pos_as_xyz
x,y,z
x-y,x,z
-y,x-y,z
-x,-y,z
-x+y,-x,z
y,-x+y,z
-y,-x,-z
x-y,-y,-z
x,x-y,-z
y,x,-z
-x+y,y,-z
-x,-x+y,-z
-x,-y,-z
-x+y,-x,-z
y,-x+y,-z
x,y,-z
x-y,x,-z
-y,x-y,-z
y,x,z
-x+y,y,z
-x,-x+y,z
-y,-x,z
x-y,-y,z
x,x-y,z

loop_
_atom_site_label
_atom_site_type_symbol
_atom_site_fract_x
_atom_site_fract_y
_atom_site_fract_z
_atom_site_occupancy
_atom_site_U_iso_or_equiv
Pd1 Pd 0.3333 0.6667 0 1 0.0
La1 La 0 0 0 1 0.0
Al1 Al 0.5 0 0.5 1 0.0
